data_8100219
loop_
_publ_author_name
'Laus, G.'
'Wurst, K.'
'Horvath, U. I. E.'
'Schmidhammer, H.'
'Schottenberger, H.'

_publ_section_title
;
Crystal structure of 5,6-didehydro-14-hydroxy-3-methoxy-17-methyl-4-
(trifluoromethylsulfonyloxy)morphinan-6-carbonitrile, 
C~20~H~21~F~3~N~2~O~5~S
;
_journal_issue 4
_journal_name_full 'Zeitschrift f\"ur Kristallographie - New Crystal Structures'
_journal_page_first 499
_journal_page_last 500
_journal_volume 219
_journal_year 2004
_chemical_formula_sum 'C20 H21 F3 N2 O5 S'
_chemical_formula_weight 458.45
_space_group_IT_number 4
_symmetry_cell_setting monoclinic
_symmetry_space_group_name_Hall 'P 2yb'
_symmetry_space_group_name_H-M 'P 1 21 1'
_cell_angle_alpha 90.00
_cell_angle_beta 101.542(2)
_cell_angle_gamma 90.00
_cell_formula_units_Z 2
_cell_length_a 11.2847(8)
_cell_length_b 8.2066(3)
_cell_length_c 11.3780(8)
_cell_measurement_temperature 228(2)
_cell_volume 1032.40(11)
_diffrn_ambient_temperature 228(2)
_exptl_crystal_density_diffrn 1.475
_cod_original_sg_symbol_H-M 'P 21'
_cod_database_code 8100219

loop_
_symmetry_equiv_pos_as_xyz
'x, y, z'
'-x, y+1/2, -z'

loop_
_atom_site_label
_atom_site_type_symbol
_atom_site_fract_x
_atom_site_fract_y
_atom_site_fract_z
_atom_site_U_iso_or_equiv
_atom_site_adp_type
_atom_site_occupancy
_atom_site_symmetry_multiplicity
_atom_site_Wyckoff_symbol
_atom_site_calc_flag
_atom_site_refinement_flags
_atom_site_disorder_assembly
_atom_site_disorder_group
S1 S 0.04071(7) 0.47481(9) 0.23097(7) 0.0381(2) Uani 1 2 a d . . .
O1 O -0.15772(17) 0.7594(3) 0.1794(2) 0.0486(6) Uani 1 2 a d . . .
O2 O 0.06588(17) 0.6548(2) 0.19564(17) 0.0324(5) Uani 1 2 a d . . .
O3 O 0.48792(17) 0.8980(3) 0.4038(2) 0.0375(5) Uani 1 2 a d . . .
H3O H 0.496(4) 0.865(6) 0.472(4) 0.080(16) Uiso 1 2 a d . . .
O4 O -0.0337(3) 0.4680(3) 0.3161(2) 0.0672(7) Uani 1 2 a d . . .
O5 O 0.1501(2) 0.3878(3) 0.2475(3) 0.0797(9) Uani 1 2 a d . . .
F1 F -0.0598(3) 0.2482(3) 0.0918(3) 0.0939(9) Uani 1 2 a d . . .
F2 F 0.0146(6) 0.4281(6) 0.0063(3) 0.188(2) Uani 1 2 a d . . .
F3 F -0.1452(4) 0.4716(5) 0.0584(5) 0.221(3) Uani 1 2 a d . . .
N1 N 0.3859(2) 0.8978(3) 0.5961(2) 0.0391(6) Uani 1 2 a d . . .
N2 N 0.4055(3) 0.6853(5) -0.0255(3) 0.0740(10) Uani 1 2 a d . . .
C1 C 0.0012(3) 1.0505(4) 0.4003(3) 0.0383(8) Uani 1 2 a d . . .
H1 H -0.0148 1.1395 0.4467 0.046 Uiso 1 2 a calc . . .
C2 C -0.0942(2) 0.9760(4) 0.3249(3) 0.0436(7) Uani 1 2 a d . . .
H2 H -0.1735 1.0147 0.3197 0.052 Uiso 1 2 a calc . . .
C3 C -0.0724(3) 0.8446(4) 0.2575(3) 0.0364(7) Uani 1 2 a d . . .
C4 C 0.0468(3) 0.7904(3) 0.2703(3) 0.0304(7) Uani 1 2 a d . . .
C5 C 0.3029(2) 0.7391(3) 0.2366(3) 0.0324(7) Uani 1 2 a d . . .
H5 H 0.2836 0.6293 0.2183 0.039 Uiso 1 2 a calc . . .
C6 C 0.3520(3) 0.8277(4) 0.1591(3) 0.0390(8) Uani 1 2 a d . . .
C7 C 0.3862(3) 1.0038(4) 0.1740(3) 0.0444(8) Uani 1 2 a d . . .
H7A H 0.3466 1.0641 0.1025 0.053 Uiso 1 2 a calc . . .
H7B H 0.4739 1.0145 0.1810 0.053 Uiso 1 2 a calc . . .
C8 C 0.3502(3) 1.0780(4) 0.2842(3) 0.0362(7) Uani 1 2 a d . . .
H8A H 0.2656 1.1134 0.2640 0.043 Uiso 1 2 a calc . . .
H8B H 0.4004 1.1740 0.3098 0.043 Uiso 1 2 a calc . . .
C9 C 0.3459(3) 1.0256(3) 0.5041(3) 0.0330(7) Uani 1 2 a d . . .
H9 H 0.4020 1.1188 0.5240 0.040 Uiso 1 2 a calc . . .
C10 C 0.2183(3) 1.0921(4) 0.4931(3) 0.0362(7) Uani 1 2 a d . . .
H10A H 0.1986 1.0939 0.5732 0.043 Uiso 1 2 a calc . . .
H10B H 0.2173 1.2051 0.4649 0.043 Uiso 1 2 a calc . . .
C11 C 0.1203(2) 0.9990(4) 0.4102(2) 0.0306(6) Uani 1 2 a d . . .
C12 C 0.1453(2) 0.8661(3) 0.3415(2) 0.0270(6) Uani 1 2 a d . . .
C13 C 0.2776(2) 0.8086(3) 0.3513(2) 0.0290(6) Uani 1 2 a d . . .
C14 C 0.3657(2) 0.9555(3) 0.3864(2) 0.0296(6) Uani 1 2 a d . . .
C15 C 0.3078(3) 0.7538(4) 0.5757(3) 0.0387(7) Uani 1 2 a d . . .
H15A H 0.2254 0.7843 0.5823 0.046 Uiso 1 2 a calc . . .
H15B H 0.3371 0.6721 0.6375 0.046 Uiso 1 2 a calc . . .
C16 C 0.3057(3) 0.6806(4) 0.4531(3) 0.0353(7) Uani 1 2 a d . . .
H16A H 0.2444 0.5945 0.4381 0.042 Uiso 1 2 a calc . . .
H16B H 0.3844 0.6308 0.4523 0.042 Uiso 1 2 a calc . . .
C17 C 0.4001(3) 0.9572(5) 0.7188(3) 0.0551(9) Uani 1 2 a d . . .
H17A H 0.4504 1.0541 0.7285 0.083 Uiso 1 2 a calc R . .
H17B H 0.4381 0.8737 0.7740 0.083 Uiso 1 2 a calc R . .
H17C H 0.3213 0.9835 0.7356 0.083 Uiso 1 2 a calc R . .
C18 C -0.2777(3) 0.8245(5) 0.1539(4) 0.0706(12) Uani 1 2 a d . . .
H18A H -0.3298 0.7535 0.0979 0.106 Uiso 1 2 a calc R . .
H18B H -0.2766 0.9321 0.1188 0.106 Uiso 1 2 a calc R . .
H18C H -0.3082 0.8321 0.2276 0.106 Uiso 1 2 a calc R . .
C19 C 0.3806(3) 0.7464(5) 0.0561(3) 0.0496(9) Uani 1 2 a d . . .
C20 C -0.0465(5) 0.4031(5) 0.0896(4) 0.0688(11) Uani 1 2 a d . . .

loop_
_atom_site_aniso_label
_atom_site_aniso_U_11
_atom_site_aniso_U_22
_atom_site_aniso_U_33
_atom_site_aniso_U_23
_atom_site_aniso_U_13
_atom_site_aniso_U_12
S1 0.0413(4) 0.0282(4) 0.0435(4) -0.0020(3) 0.0053(3) 0.0002(4)
O1 0.0236(11) 0.0497(14) 0.0656(15) -0.0101(12) -0.0076(10) 0.0037(10)
O2 0.0314(10) 0.0288(11) 0.0382(11) -0.0032(9) 0.0100(8) 0.0002(9)
O3 0.0242(11) 0.0378(12) 0.0504(14) 0.0002(11) 0.0071(10) -0.0004(9)
O4 0.104(2) 0.0461(15) 0.0647(15) 0.0021(14) 0.0482(14) -0.0065(15)
O5 0.0457(15) 0.0338(14) 0.152(3) 0.0006(16) 0.0026(16) 0.0111(12)
F1 0.129(2) 0.0478(16) 0.097(2) -0.0237(13) 0.0052(16) -0.0279(15)
F2 0.373(7) 0.140(3) 0.0606(17) -0.0347(19) 0.066(3) -0.124(4)
F3 0.189(4) 0.131(3) 0.253(5) -0.125(4) -0.170(4) 0.081(3)
N1 0.0381(14) 0.0406(15) 0.0368(14) -0.0001(12) 0.0033(11) -0.0069(13)
N2 0.085(3) 0.079(3) 0.069(2) -0.018(2) 0.041(2) -0.003(2)
C1 0.0345(17) 0.0350(17) 0.0467(19) -0.0058(14) 0.0114(14) 0.0081(14)
C2 0.0270(15) 0.0419(18) 0.0625(19) -0.0030(18) 0.0100(14) 0.0093(16)
C3 0.0266(16) 0.0372(18) 0.0448(18) 0.0002(14) 0.0053(13) 0.0034(13)
C4 0.0305(16) 0.0232(15) 0.0377(16) 0.0002(12) 0.0069(12) 0.0037(12)
C5 0.0219(14) 0.0307(17) 0.0444(17) -0.0050(13) 0.0061(13) 0.0029(12)
C6 0.0286(16) 0.047(2) 0.0430(18) -0.0021(15) 0.0117(14) 0.0040(14)
C7 0.0472(18) 0.045(2) 0.0449(18) 0.0064(15) 0.0193(14) -0.0021(16)
C8 0.0330(16) 0.0303(16) 0.0485(19) 0.0054(14) 0.0153(13) -0.0015(13)
C9 0.0288(15) 0.0270(17) 0.0435(18) -0.0020(12) 0.0080(13) -0.0075(11)
C10 0.0329(16) 0.0353(18) 0.0412(17) -0.0072(14) 0.0091(13) -0.0003(13)
C11 0.0306(15) 0.0273(16) 0.0359(15) 0.0022(13) 0.0116(12) 0.0032(13)
C12 0.0255(15) 0.0247(16) 0.0321(15) 0.0055(12) 0.0089(12) 0.0012(11)
C13 0.0248(15) 0.0249(15) 0.0370(16) 0.0032(12) 0.0060(12) 0.0018(12)
C14 0.0230(14) 0.0252(16) 0.0414(16) -0.0001(13) 0.0080(11) 0.0011(12)
C15 0.0333(17) 0.0415(18) 0.0399(17) 0.0119(14) 0.0042(13) -0.0046(14)
C16 0.0283(15) 0.0265(16) 0.0499(18) 0.0086(14) 0.0049(13) 0.0011(12)
C17 0.054(2) 0.069(3) 0.0400(18) -0.0058(18) 0.0029(15) -0.007(2)
C18 0.034(2) 0.067(3) 0.101(3) -0.003(2) -0.011(2) 0.0101(18)
C19 0.046(2) 0.059(2) 0.050(2) -0.0040(17) 0.0222(16) 0.0023(17)
C20 0.097(3) 0.052(3) 0.054(3) -0.007(2) 0.007(2) -0.012(2)

loop_
_geom_bond_atom_site_label_1
_geom_bond_atom_site_label_2
_geom_bond_distance
_geom_bond_site_symmetry_2
_geom_bond_publ_flag
S1 O4 1.405(2) . ?
S1 O5 1.406(3) . ?
S1 O2 1.571(2) . ?
S1 C20 1.808(4) . ?
O1 C3 1.365(4) . ?
O1 C18 1.431(4) . ?
O2 C4 1.442(3) . ?
O3 H3O 0.81(5) . ?
O3 C14 1.433(3) . ?
F1 C20 1.281(5) . ?
F2 C20 1.295(6) . ?
F3 C20 1.234(6) . ?
N1 C17 1.457(4) . ?
N1 C15 1.465(4) . ?
N1 C9 1.487(4) . ?
N2 C19 1.139(4) . ?
C1 C2 1.378(4) . ?
C1 C11 1.392(4) . ?
C2 C3 1.374(4) . ?
C3 C4 1.397(4) . ?
C4 C12 1.385(4) . ?
C5 C6 1.345(4) . ?
C5 C13 1.503(4) . ?
C6 C19 1.440(5) . ?
C6 C7 1.497(5) . ?
C7 C8 1.521(4) . ?
C8 C14 1.521(4) . ?
C9 C14 1.515(4) . ?
C9 C10 1.521(4) . ?
C10 C11 1.509(4) . ?
C11 C12 1.403(4) . ?
C12 C13 1.548(4) . ?
C13 C16 1.549(4) . ?
C13 C14 1.562(4) . ?
C15 C16 1.514(5) . ?

loop_
_cod_related_entry_id
_cod_related_entry_database
_cod_related_entry_code
1 ChemSpider 21183727
